data_4069189
loop_
_publ_author_name
'Yu, Xianghua'
'Chen, Shu-Jian'
'Wang, Xiaoping'
'Chen, Xue-Tai'
'Xue, Zi-Ling'

_publ_section_title
;
 Synthesis and Characterization of Group 4 Amide Chloride and Amide Imide
 Complexes
;
_journal_issue 15
_journal_name_full Organometallics
_journal_page_first 4269
_journal_paper_doi 10.1021/om900070k
_journal_volume 28
_journal_year 2009
_chemical_formula_sum 'C12 H36 Cl2 N2 Si4 Ti'
_chemical_formula_weight 439.56
_chemical_name_common Titanium
_chemical_name_systematic
; 
Titanium amide chloride
;
_space_group_IT_number 19
_symmetry_cell_setting orthorhombic
_symmetry_space_group_name_Hall 'P 2ac 2ab'
_symmetry_space_group_name_H-M 'P 21 21 21'
_atom_sites_solution_hydrogens geom
_atom_sites_solution_primary direct
_atom_sites_solution_secondary difmap
_audit_creation_method SHELXL-97
_cell_angle_alpha 90.00
_cell_angle_beta 90.00
_cell_angle_gamma 90.00
_cell_formula_units_Z 4
_cell_length_a 12.562(5)
_cell_length_b 13.279(5)
_cell_length_c 14.745(5)
_cell_measurement_temperature 173(2)
_cell_volume 2459.6(16)
_computing_cell_refinement 'SMART, Bruker (2000)'
_computing_data_collection 'SMART, Bruker (2000)'
_computing_data_reduction 'SHELXS-97 (Sheldrick, 1990)'
_computing_molecular_graphics 'SHELXL-97 (Sheldrick, 1997)'
_computing_publication_material 'SHELXTL, Bruker (2000)'
_computing_structure_refinement 'SHELXL-97 (Sheldrick, 1997)'
_computing_structure_solution 'SHELXS-97 (Sheldrick, 1990)'
_diffrn_ambient_temperature 173(2)
_diffrn_measured_fraction_theta_full 0.989
_diffrn_measured_fraction_theta_max 0.989
_diffrn_measurement_device_type 'CCD area detector'
_diffrn_measurement_method Multi-scan
_diffrn_radiation_monochromator graphite
_diffrn_radiation_source 'fine-focus sealed tube'
_diffrn_radiation_type MoK\a
_diffrn_radiation_wavelength 0.71073
_diffrn_reflns_av_R_equivalents 0.0274
_diffrn_reflns_av_sigmaI/netI 0.0231
_diffrn_reflns_limit_h_max 16
_diffrn_reflns_limit_h_min -16
_diffrn_reflns_limit_k_max 17
_diffrn_reflns_limit_k_min -17
_diffrn_reflns_limit_l_max 19
_diffrn_reflns_limit_l_min -19
_diffrn_reflns_number 26599
_diffrn_reflns_theta_full 28.23
_diffrn_reflns_theta_max 28.23
_diffrn_reflns_theta_min 2.06
_exptl_absorpt_coefficient_mu 0.757
_exptl_absorpt_correction_T_max 0.7937
_exptl_absorpt_correction_T_min 0.7516
_exptl_absorpt_correction_type multi-scan
_exptl_absorpt_process_details 'SADABS, Bruker (2000)'
_exptl_crystal_colour yellow
_exptl_crystal_density_diffrn 1.187
_exptl_crystal_density_method 'not measured'
_exptl_crystal_description fragment
_exptl_crystal_F_000 936
_exptl_crystal_size_max 0.40
_exptl_crystal_size_mid 0.36
_exptl_crystal_size_min 0.32
_refine_diff_density_max 1.696
_refine_diff_density_min -0.212
_refine_diff_density_rms 0.077
_refine_ls_abs_structure_details 'Flack H D (1983), Acta Cryst. A39, 876-881'
_refine_ls_abs_structure_Flack 0.00(3)
_refine_ls_extinction_method none
_refine_ls_goodness_of_fit_ref 0.881
_refine_ls_hydrogen_treatment mixed
_refine_ls_matrix_type full
_refine_ls_number_parameters 202
_refine_ls_number_reflns 5937
_refine_ls_number_restraints 0
_refine_ls_restrained_S_all 0.881
_refine_ls_R_factor_all 0.0403
_refine_ls_R_factor_gt 0.0369
_refine_ls_shift/su_max 0.380
_refine_ls_shift/su_mean 0.008
_refine_ls_structure_factor_coef Fsqd
_refine_ls_weighting_details 'calc w=1/[\s^2^(Fo^2^)+(0.0966P)^2^+1.1174P] where P=(Fo^2^+2Fc^2^)/3'
_refine_ls_weighting_scheme calc
_refine_ls_wR_factor_gt 0.1063
_refine_ls_wR_factor_ref 0.1123
_reflns_number_gt 5594
_reflns_number_total 5937
_reflns_threshold_expression >2sigma(I)
_cod_data_source_file om900070k_si_009.cif
_cod_data_source_block 6
_cod_depositor_comments
;
The following automatic conversions were performed:

'_symmetry_cell_setting' value 'Orthorhombic' changed to
'orthorhombic' according to
/home/saulius/struct/CIF-dictionaries/cif_core.dic dictionary named
'cif_core.dic' version 2.4.2 from 2011-04-26.

Automatic conversion script
Id: cif_fix_values 1715 2011-07-08 13:25:40Z adriana 
;
_cod_original_cell_volume 2459.7(15)
_cod_original_sg_symbol_H-M P2(1)2(1)2(1)
_cod_original_formula_sum 'C12 H36 Cl2 N2 Si4 Ti1'
_cod_database_code 4069189

loop_
_symmetry_equiv_pos_as_xyz
'x, y, z'
'-x+1/2, -y, z+1/2'
'-x, y+1/2, -z+1/2'
'x+1/2, -y+1/2, -z'

loop_
_atom_site_label
_atom_site_type_symbol
_atom_site_fract_x
_atom_site_fract_y
_atom_site_fract_z
_atom_site_U_iso_or_equiv
_atom_site_adp_type
_atom_site_occupancy
_atom_site_symmetry_multiplicity
_atom_site_calc_flag
_atom_site_refinement_flags
C1 C 0.2629(3) 0.2609(3) 0.5029(2) 0.0494(8) Uani 1 1 d .
H1A H 0.3145 0.3035 0.5347 0.074 Uiso 1 1 calc R
H1B H 0.2453 0.2025 0.5406 0.074 Uiso 1 1 calc R
H1C H 0.1981 0.2997 0.4907 0.074 Uiso 1 1 calc R
C2 C 0.4588(3) 0.1665(3) 0.4100(3) 0.0554(9) Uani 1 1 d .
H2A H 0.4945 0.1616 0.3510 0.083 Uiso 1 1 calc R
H2B H 0.4548 0.0996 0.4378 0.083 Uiso 1 1 calc R
H2C H 0.4991 0.2119 0.4496 0.083 Uiso 1 1 calc R
C3 C 0.2395(3) 0.1066(2) 0.3508(2) 0.0465(8) Uani 1 1 d .
H3A H 0.1641 0.1254 0.3492 0.070 Uiso 1 1 calc R
H3B H 0.2491 0.0490 0.3915 0.070 Uiso 1 1 calc R
H3C H 0.2631 0.0883 0.2896 0.070 Uiso 1 1 calc R
C4 C 0.3233(3) 0.5403(2) 0.3311(3) 0.0560(9) Uani 1 1 d .
H4A H 0.2931 0.5482 0.2702 0.084 Uiso 1 1 calc R
H4B H 0.3678 0.5988 0.3454 0.084 Uiso 1 1 calc R
H4C H 0.2656 0.5350 0.3755 0.084 Uiso 1 1 calc R
C5 C 0.4690(4) 0.4232(4) 0.4497(3) 0.0661(11) Uani 1 1 d .
H5A H 0.4135 0.4234 0.4964 0.099 Uiso 1 1 calc R
H5B H 0.5139 0.4830 0.4567 0.099 Uiso 1 1 calc R
H5C H 0.5128 0.3625 0.4562 0.099 Uiso 1 1 calc R
C6 C 0.5154(3) 0.4284(3) 0.2496(2) 0.0464(7) Uani 1 1 d .
H6A H 0.5613 0.3694 0.2573 0.070 Uiso 1 1 calc R
H6B H 0.5574 0.4899 0.2584 0.070 Uiso 1 1 calc R
H6C H 0.4850 0.4282 0.1884 0.070 Uiso 1 1 calc R
C7 C 0.0725(3) 0.3738(3) 0.3192(3) 0.0584(11) Uani 1 1 d .
H7A H 0.1000 0.3338 0.3699 0.088 Uiso 1 1 calc R
H7B H 0.0098 0.4118 0.3393 0.088 Uiso 1 1 calc R
H7C H 0.1275 0.4208 0.2985 0.088 Uiso 1 1 calc R
C8 C -0.0332(3) 0.3704(3) 0.1390(3) 0.0577(10) Uani 1 1 d .
H8A H 0.0099 0.4307 0.1282 0.087 Uiso 1 1 calc R
H8B H -0.1034 0.3902 0.1619 0.087 Uiso 1 1 calc R
H8C H -0.0416 0.3331 0.0821 0.087 Uiso 1 1 calc R
C9 C -0.0586(3) 0.1944(4) 0.2728(3) 0.0669(12) Uani 1 1 d .
H9A H -0.0753 0.1436 0.2267 0.100 Uiso 1 1 calc R
H9B H -0.1242 0.2280 0.2920 0.100 Uiso 1 1 calc R
H9C H -0.0253 0.1617 0.3252 0.100 Uiso 1 1 calc R
C10 C 0.1959(3) 0.0240(2) 0.1096(2) 0.0409(7) Uani 1 1 d .
H10A H 0.2726 0.0338 0.1181 0.061 Uiso 1 1 calc R
H10B H 0.1838 -0.0234 0.0597 0.061 Uiso 1 1 calc R
H10C H 0.1648 -0.0031 0.1654 0.061 Uiso 1 1 calc R
C11 C 0.1888(3) 0.2036(3) -0.02312(18) 0.0466(7) Uani 1 1 d .
H11A H 0.1538 0.2681 -0.0354 0.070 Uiso 1 1 calc R
H11B H 0.1770 0.1577 -0.0742 0.070 Uiso 1 1 calc R
H11C H 0.2654 0.2145 -0.0150 0.070 Uiso 1 1 calc R
C12 C -0.0104(2) 0.1189(2) 0.0557(2) 0.0384(6) Uani 1 1 d .
H12A H -0.0445 0.0890 0.1091 0.058 Uiso 1 1 calc R
H12B H -0.0141 0.0714 0.0049 0.058 Uiso 1 1 calc R
H12C H -0.0474 0.1813 0.0394 0.058 Uiso 1 1 calc R
Cl1 Cl 0.41047(5) 0.19481(5) 0.13433(4) 0.03481(15) Uani 1 1 d .
Cl2 Cl 0.27453(6) 0.43661(5) 0.11427(5) 0.04183(17) Uani 1 1 d .
N1 N 0.32567(16) 0.31574(15) 0.31237(14) 0.0257(4) Uani 1 1 d .
N2 N 0.14843(15) 0.23262(14) 0.17454(13) 0.0220(4) Uani 1 1 d .
Si1 Si 0.32127(6) 0.21717(6) 0.39365(5) 0.03374(17) Uani 1 1 d .
Si2 Si 0.40578(6) 0.42431(6) 0.33493(6) 0.03483(17) Uani 1 1 d .
Si3 Si 0.03452(6) 0.28876(6) 0.22444(5) 0.03291(17) Uani 1 1 d .
Si4 Si 0.13208(6) 0.14735(5) 0.08207(4) 0.02664(15) Uani 1 1 d .
Ti1 Ti 0.28240(3) 0.29288(3) 0.19231(3) 0.02398(11) Uani 1 1 d .

loop_
_atom_site_aniso_label
_atom_site_aniso_U_11
_atom_site_aniso_U_22
_atom_site_aniso_U_33
_atom_site_aniso_U_23
_atom_site_aniso_U_13
_atom_site_aniso_U_12
C1 0.059(2) 0.066(2) 0.0236(12) 0.0040(12) 0.0011(13) -0.0071(16)
C2 0.0494(19) 0.0522(19) 0.065(2) 0.0075(16) -0.0214(17) 0.0092(15)
C3 0.0483(17) 0.0484(16) 0.0429(16) 0.0251(13) -0.0174(14) -0.0112(14)
C4 0.0507(19) 0.0326(14) 0.085(3) -0.0228(16) 0.0029(19) -0.0034(13)
C5 0.068(3) 0.073(3) 0.057(2) -0.0102(19) -0.023(2) -0.029(2)
C6 0.0380(16) 0.0490(17) 0.0523(17) -0.0060(14) 0.0097(13) -0.0156(14)
C7 0.0349(16) 0.083(3) 0.057(2) -0.0425(19) -0.0035(14) 0.0194(16)
C8 0.0440(18) 0.058(2) 0.071(2) -0.0087(18) -0.0194(17) 0.0246(16)
C9 0.049(2) 0.090(3) 0.062(2) -0.010(2) 0.0265(17) -0.020(2)
C10 0.0414(15) 0.0278(12) 0.0535(17) -0.0117(11) -0.0092(13) 0.0052(11)
C11 0.0522(18) 0.0621(19) 0.0254(12) -0.0007(13) 0.0023(12) -0.0103(16)
C12 0.0343(14) 0.0405(14) 0.0406(15) -0.0017(12) -0.0131(11) -0.0045(11)
Cl1 0.0278(3) 0.0378(3) 0.0388(3) -0.0055(2) 0.0047(2) 0.0050(2)
Cl2 0.0487(4) 0.0323(3) 0.0445(4) 0.0125(3) -0.0017(3) -0.0025(3)
N1 0.0254(9) 0.0260(9) 0.0256(9) -0.0010(7) -0.0026(8) -0.0038(7)
N2 0.0212(9) 0.0231(8) 0.0217(9) -0.0012(7) -0.0021(7) 0.0011(7)
Si1 0.0379(4) 0.0349(3) 0.0285(3) 0.0039(3) -0.0079(3) -0.0040(3)
Si2 0.0337(4) 0.0336(3) 0.0372(4) -0.0084(3) -0.0014(3) -0.0077(3)
Si3 0.0222(3) 0.0399(4) 0.0366(4) -0.0094(3) 0.0001(3) 0.0043(3)
Si4 0.0281(3) 0.0273(3) 0.0246(3) -0.0029(2) -0.0029(2) -0.0010(2)
Ti1 0.0234(2) 0.02424(19) 0.02430(19) 0.00045(15) -0.00008(15) -0.00029(16)

loop_
_atom_type_symbol
_atom_type_description
_atom_type_scat_dispersion_real
_atom_type_scat_dispersion_imag
_atom_type_scat_source
C C 0.0033 0.0016 'International Tables Vol C Tables 4.2.6.8 and 6.1.1.4'
H H 0.0000 0.0000 'International Tables Vol C Tables 4.2.6.8 and 6.1.1.4'
N N 0.0061 0.0033 'International Tables Vol C Tables 4.2.6.8 and 6.1.1.4'
Si Si 0.0817 0.0704 'International Tables Vol C Tables 4.2.6.8 and 6.1.1.4'
Ti Ti 0.2776 0.4457 'International Tables Vol C Tables 4.2.6.8 and 6.1.1.4'
Cl Cl 0.1484 0.1585 'International Tables Vol C Tables 4.2.6.8 and 6.1.1.4'

loop_
_geom_angle_atom_site_label_1
_geom_angle_atom_site_label_2
_geom_angle_atom_site_label_3
_geom_angle
Si1 N1 Si2 119.08(12)
Si1 N1 Ti1 120.56(11)
Si2 N1 Ti1 117.95(11)
Si3 N2 Si4 119.41(11)
Si3 N2 Ti1 119.02(11)
Si4 N2 Ti1 118.63(11)
N1 Si1 C1 111.47(14)
N1 Si1 C2 108.86(15)
C1 Si1 C2 111.40(18)
N1 Si1 C3 111.23(11)
C1 Si1 C3 108.39(17)
C2 Si1 C3 105.33(17)
N1 Si2 C4 110.40(13)
N1 Si2 C6 108.27(13)
C4 Si2 C6 111.51(18)
N1 Si2 C5 113.63(16)
C4 Si2 C5 105.8(2)
C6 Si2 C5 107.26(19)
N2 Si3 C7 111.12(12)
N2 Si3 C9 112.56(17)
C7 Si3 C9 106.4(2)
N2 Si3 C8 109.36(15)
C7 Si3 C8 105.75(19)
C9 Si3 C8 111.4(2)
N2 Si4 C11 109.75(13)
N2 Si4 C10 109.93(12)
C11 Si4 C10 111.61(17)
N2 Si4 C12 113.39(12)
C11 Si4 C12 105.92(15)
C10 Si4 C12 106.17(14)
N1 Ti1 N2 117.33(9)
N1 Ti1 Cl2 111.16(7)
N2 Ti1 Cl2 104.62(6)
N1 Ti1 Cl1 104.25(7)
N2 Ti1 Cl1 110.00(7)
Cl2 Ti1 Cl1 109.42(4)

loop_
_geom_bond_atom_site_label_1
_geom_bond_atom_site_label_2
_geom_bond_distance
C1 Si1 1.863(3)
C2 Si1 1.869(4)
C3 Si1 1.900(3)
C4 Si2 1.857(4)
C5 Si2 1.869(4)
C6 Si2 1.866(3)
C7 Si3 1.859(3)
C8 Si3 1.867(4)
C9 Si3 1.857(4)
C10 Si4 1.868(3)
C11 Si4 1.863(3)
C12 Si4 1.870(3)
Cl1 Ti1 2.2394(9)
Cl2 Ti1 2.2309(10)
N1 Si1 1.776(2)
N1 Si2 1.789(2)
N1 Ti1 1.877(2)
N2 Si3 1.773(2)
N2 Si4 1.784(2)
N2 Ti1 1.882(2)
